data_7009195
loop_
_publ_author_name
'Ken'ichi Kitano'
'Rika Tanaka'
'Takahiro Kimura'
'Toshiyuki Tsuda'
'Seiji Shimizu'
'Hideaki Takagi'
'Takanori Nishioka'
'Daisuke Shiomi'
'Akio Ichimura'
'Isamu Kinoshita'
'Kiyoshi Isobe'
'Shun'ichiro Ooi'

_publ_contact_author
;
    ENTER NAME
 ENTER ADDRESS
;
_publ_section_title
;
 Lantern-type dinuclear CrIIIPtII and VIVPtII complexes bridged by
 pyridine-2-thiolate. Synthesis and characterization
;
_journal_issue 6
_journal_name_full 'J. Chem. Soc., Dalton Trans.'
_journal_page_first 995
_journal_page_last 1000
_journal_paper_doi 10.1039/a909241b
_journal_year 2000
_chemical_formula_sum 'C24 H24 Cl Cr N4 Pt S4'
_chemical_formula_weight 779.26
_space_group_IT_number 14
_symmetry_cell_setting monoclinic
_symmetry_Int_Tables_number 14
_symmetry_space_group_name_Hall '-P 2yn'
_symmetry_space_group_name_H-M 'P 1 21/n 1'
_audit_creation_date 'Tue Jul  7 13:27:11 1998'
_audit_creation_method 'from TEXRAY.INF file'
_cell_angle_alpha 90
_cell_angle_beta 101.39(1)
_cell_angle_gamma 90
_cell_formula_units_Z 8
_cell_length_a 16.457(3)
_cell_length_b 18.945(3)
_cell_length_c 18.671(3)
_cell_measurement_reflns_used 25
_cell_measurement_temperature 296.2
_cell_measurement_theta_max 12.5
_cell_measurement_theta_min 11.0
_cell_volume 5706.6(17)
_computing_cell_refinement 'Rigaku/AFC Diffractometer Control'
_computing_data_collection 'Rigaku/AFC Diffractometer Control'
_computing_data_reduction teXsan
_computing_publication_material teXsan
_computing_structure_refinement teXsan
_diffrn_ambient_temperature 296.2
_diffrn_measurement_device 'Rigaku AFC7S'
_diffrn_measurement_method \w-2\q
_diffrn_orient_matrix_UB_11 0.02984
_diffrn_orient_matrix_UB_12 -0.03903
_diffrn_orient_matrix_UB_13 -0.02002
_diffrn_orient_matrix_UB_21 0.03120
_diffrn_orient_matrix_UB_22 0.03552
_diffrn_orient_matrix_UB_23 -0.02361
_diffrn_orient_matrix_UB_31 0.04448
_diffrn_orient_matrix_UB_32 0.00125
_diffrn_orient_matrix_UB_33 0.04502
_diffrn_radiation_detector 'scintillation counter'
_diffrn_radiation_monochromator graphite
_diffrn_radiation_source 'Rigaku sealed tube'
_diffrn_radiation_type 'Mo K\a'
_diffrn_radiation_wavelength 0.7107
_diffrn_reflns_av_R_equivalents 0.088
_diffrn_reflns_av_sigmaI/netI 0.228
_diffrn_reflns_limit_h_max 23
_diffrn_reflns_limit_h_min 0
_diffrn_reflns_limit_k_max 26
_diffrn_reflns_limit_k_min 0
_diffrn_reflns_limit_l_max 25
_diffrn_reflns_limit_l_min -26
_diffrn_reflns_number 17673
_diffrn_reflns_reduction_process 'Lp corrections applied'
_diffrn_reflns_theta_max 30.01
_diffrn_reflns_theta_min 2.13
_diffrn_standards_decay_% -4.07
_diffrn_standards_interval_count 150
_diffrn_standards_number 3
_exptl_absorpt_coefficient_mu 5.666
_exptl_absorpt_correction_T_max 1.000
_exptl_absorpt_correction_T_min 0.518
_exptl_absorpt_correction_type '\y scans(North,Phillips & Mathews,1968)'
_exptl_crystal_colour dark
_exptl_crystal_density_diffrn 1.814
_exptl_crystal_density_meas ?
_exptl_crystal_description plate
_exptl_crystal_F_000 3032.00
_exptl_crystal_size_max 0.400
_exptl_crystal_size_mid 0.200
_exptl_crystal_size_min 0.050
_refine_diff_density_max 1.81
_refine_diff_density_min -0.79
_refine_ls_extinction_method none
_refine_ls_goodness_of_fit_obs 1.234
_refine_ls_hydrogen_treatment noref
_refine_ls_matrix_type full
_refine_ls_number_constraints 0
_refine_ls_number_parameters 631
_refine_ls_number_reflns 5336
_refine_ls_number_restraints 0
_refine_ls_R_factor_obs 0.0473
_refine_ls_shift/esd_max 0.0020
_refine_ls_shift/esd_mean 0.0000
_refine_ls_structure_factor_coef F
_refine_ls_weighting_details 'w = 1/[\s^2^(Fo) + 0.00040|Fo|^2^]'
_refine_ls_weighting_scheme calc
_refine_ls_wR_factor_obs 0.0546
_reflns_number_observed 5336
_reflns_number_total 17138
_reflns_observed_criterion >3.0sigma(I)
_cod_data_source_file a909241b.txt
_cod_data_source_block '[ClCr(4-mpyt)4Pt]'
_cod_depositor_comments
;
The following automatic conversions were performed:

'_refine_ls_weighting_scheme' value 'w = 1/[\s^2^(Fo) +
0.00040|Fo|^2^]' was changed to 'calc'. New tag
'_refine_ls_weighting_details' was created. The value of the new tag
was set to 'w = 1/[\s^2^(Fo) + 0.00040|Fo|^2^]'.

Automatic conversion script
Id: cif_fix_values 3143 2015-03-26 13:38:13Z robertas 
;
_cod_original_cell_volume 5706(1)
_cod_original_sg_symbol_H-M 'P 21/n       '
_cod_original_formula_sum 'C24 H24 Cl Cr N4 Pt S4 '
_cod_database_code 7009195

loop_
_symmetry_equiv_pos_as_xyz
x,y,z
1/2-x,1/2+y,1/2-z
-x,-y,-z
1/2+x,1/2-y,1/2+z

loop_
_atom_site_aniso_label
_atom_site_aniso_U_11
_atom_site_aniso_U_22
_atom_site_aniso_U_33
_atom_site_aniso_U_12
_atom_site_aniso_U_13
_atom_site_aniso_U_23
Pt(1) 0.0319(4) 0.0372(3) 0.0370(4) -0.0045(3) 0.0052(3) -0.0006(3)
Pt(2) 0.0321(4) 0.0334(3) 0.0338(3) -0.0018(3) 0.0035(3) -0.0090(3)
Cr(1) 0.034(2) 0.039(1) 0.043(2) -0.007(1) 0.010(1) -0.005(1)
Cr(2) 0.033(1) 0.034(1) 0.033(1) -0.006(1) 0.008(1) -0.007(1)
Cl(1) 0.042(3) 0.067(3) 0.070(3) -0.022(2) 0.014(2) -0.020(3)
Cl(2) 0.052(3) 0.056(3) 0.049(3) -0.020(2) 0.015(2) -0.018(2)
S(1) 0.041(3) 0.047(3) 0.055(3) 0.003(2) 0.012(2) 0.015(2)
S(2) 0.044(3) 0.046(3) 0.044(3) -0.011(2) 0.013(2) -0.003(2)
S(3) 0.049(3) 0.034(2) 0.047(3) -0.004(2) -0.001(2) 0.000(2)
S(4) 0.037(2) 0.066(3) 0.039(3) -0.008(2) 0.003(2) -0.012(2)
S(5) 0.035(2) 0.040(2) 0.047(3) 0.000(2) 0.005(2) 0.001(2)
S(6) 0.035(2) 0.033(2) 0.043(2) -0.006(2) 0.010(2) -0.003(2)
S(7) 0.052(3) 0.038(2) 0.050(3) 0.005(2) 0.007(2) -0.011(2)
S(8) 0.042(3) 0.068(3) 0.032(2) 0.001(2) 0.002(2) -0.013(2)
N(1) 0.045(9) 0.036(8) 0.059(10) -0.011(7) 0.019(8) -0.002(7)
N(2) 0.045(9) 0.034(8) 0.049(9) -0.005(7) 0.014(7) -0.005(6)
N(3) 0.035(8) 0.046(8) 0.027(7) -0.001(7) 0.000(6) -0.002(6)
N(4) 0.023(7) 0.043(8) 0.046(8) 0.001(6) -0.005(6) 0.005(7)
N(5) 0.049(10) 0.030(7) 0.056(10) -0.010(7) 0.019(8) 0.010(7)
N(6) 0.028(8) 0.037(8) 0.036(8) 0.004(6) 0.007(6) -0.005(6)
N(7) 0.041(8) 0.049(9) 0.032(8) -0.001(7) 0.013(6) -0.008(7)
N(8) 0.035(8) 0.042(8) 0.030(8) -0.009(6) 0.003(6) -0.012(6)
C(1) 0.06(1) 0.04(1) 0.06(1) 0.007(9) 0.02(1) 0.006(9)
C(2) 0.07(1) 0.04(1) 0.05(1) 0.000(9) 0.00(1) 0.012(9)
C(3) 0.10(2) 0.04(1) 0.06(1) -0.01(1) 0.01(1) 0.016(10)
C(4) 0.09(2) 0.06(1) 0.08(2) -0.02(1) 0.04(1) -0.01(1)
C(5) 0.05(1) 0.06(1) 0.05(1) -0.008(9) 0.029(10) 0.008(9)
C(6) 0.12(2) 0.07(1) 0.07(2) 0.02(1) 0.05(1) 0.03(1)
C(7) 0.04(1) 0.05(1) 0.04(1) 0.006(8) 0.008(8) -0.004(8)
C(8) 0.06(1) 0.05(1) 0.04(1) 0.000(9) 0.022(9) 0.010(9)
C(9) 0.07(1) 0.04(1) 0.05(1) 0.02(1) 0.03(1) 0.014(9)
C(10) 0.10(2) 0.04(1) 0.04(1) 0.00(1) 0.01(1) -0.013(9)
C(11) 0.07(1) 0.05(1) 0.05(1) -0.009(10) 0.02(1) 0.003(9)
C(12) 0.13(2) 0.05(1) 0.04(1) 0.03(1) 0.00(1) 0.000(10)
C(13) 0.027(9) 0.05(1) 0.041(10) -0.005(7) 0.007(7) 0.005(8)
C(14) 0.05(1) 0.038(10) 0.06(1) 0.010(8) 0.010(9) -0.001(8)
C(15) 0.04(1) 0.07(1) 0.06(1) 0.00(1) 0.008(10) -0.01(1)
C(16) 0.04(1) 0.12(2) 0.020(9) 0.01(1) -0.008(8) -0.01(1)
C(17) 0.03(1) 0.05(1) 0.06(1) 0.008(8) 0.007(9) -0.022(9)
C(18) 0.10(2) 0.10(2) 0.07(2) 0.02(1) -0.03(1) 0.03(1)
C(19) 0.032(9) 0.05(1) 0.05(1) -0.001(8) 0.004(8) 0.003(9)
C(20) 0.05(1) 0.05(1) 0.04(1) 0.002(9) 0.018(9) 0.011(9)
C(21) 0.05(1) 0.05(1) 0.06(1) -0.003(9) 0.018(10) -0.003(9)
C(22) 0.04(1) 0.05(1) 0.07(1) 0.005(8) 0.01(1) 0.010(9)
C(23) 0.05(1) 0.05(1) 0.04(1) 0.011(9) -0.005(9) -0.004(8)
C(24) 0.07(1) 0.08(2) 0.06(1) 0.02(1) 0.04(1) 0.00(1)
C(25) 0.028(9) 0.029(9) 0.06(1) 0.003(7) 0.013(8) -0.002(8)
C(26) 0.05(1) 0.06(1) 0.08(2) 0.019(10) 0.03(1) 0.01(1)
C(27) 0.07(2) 0.05(1) 0.10(2) 0.01(1) 0.06(1) 0.05(1)
C(28) 0.07(2) 0.07(1) 0.09(2) 0.00(1) 0.03(1) 0.03(1)
C(29) 0.03(1) 0.07(1) 0.07(1) -0.004(9) 0.021(10) 0.01(1)
C(30) 0.08(2) 0.07(1) 0.19(3) 0.02(1) 0.03(2) 0.09(2)
C(31) 0.033(9) 0.040(9) 0.034(9) 0.003(7) 0.004(8) 0.011(7)
C(32) 0.026(9) 0.05(1) 0.04(1) -0.002(8) 0.018(8) 0.004(8)
C(33) 0.04(1) 0.05(1) 0.05(1) 0.015(9) 0.011(9) -0.015(9)
C(34) 0.06(1) 0.06(1) 0.05(1) 0.00(1) 0.01(1) -0.017(10)
C(35) 0.05(1) 0.020(8) 0.05(1) -0.008(7) 0.022(9) 0.003(7)
C(36) 0.07(1) 0.08(1) 0.06(1) 0.03(1) 0.03(1) -0.01(1)
C(37) 0.042(10) 0.048(10) 0.028(9) -0.006(9) 0.004(7) 0.008(8)
C(38) 0.08(2) 0.05(1) 0.04(1) 0.001(10) 0.01(1) -0.002(8)
C(39) 0.07(1) 0.08(1) 0.04(1) 0.03(1) -0.008(10) 0.01(1)
C(40) 0.05(1) 0.10(2) 0.04(1) 0.00(1) -0.008(9) 0.00(1)
C(41) 0.06(1) 0.07(1) 0.04(1) 0.00(1) 0.002(10) -0.009(9)
C(42) 0.14(3) 0.16(3) 0.12(2) 0.07(2) 0.03(2) 0.10(2)
C(43) 0.031(10) 0.05(1) 0.04(1) 0.006(8) 0.000(8) 0.002(8)
C(44) 0.05(1) 0.06(1) 0.04(1) 0.004(9) 0.019(9) -0.009(8)
C(45) 0.04(1) 0.07(1) 0.04(1) 0.006(9) 0.013(9) 0.004(9)
C(46) 0.05(1) 0.07(1) 0.03(1) 0.01(1) -0.002(9) 0.000(9)
C(47) 0.028(10) 0.07(1) 0.033(10) 0.005(8) 0.001(8) 0.001(8)
C(48) 0.04(1) 0.18(3) 0.05(1) 0.02(1) 0.01(1) -0.02(1)

loop_
_atom_site_label
_atom_site_fract_x
_atom_site_fract_y
_atom_site_fract_z
_atom_site_U_iso_or_equiv
_atom_site_thermal_displace_type
_atom_site_calc_flag
_atom_site_calc_attached_atom
_atom_site_occupancy
_atom_site_refinement_flags
Pt(1) 0.58526(4) 0.26223(3) 0.61261(4) 0.0356(2) Uani d . 1.00 .
Pt(2) 0.36958(4) 0.20128(3) 0.68417(4) 0.0335(2) Uani d . 1.00 .
Cr(1) 0.7179(2) 0.3284(1) 0.6533(1) 0.0387(8) Uani d . 1.00 .
Cr(2) 0.2617(2) 0.1167(1) 0.6225(1) 0.0327(7) Uani d . 1.00 .
Cl(1) 0.8412(3) 0.3920(3) 0.6914(3) 0.059(2) Uani d . 1.00 .
Cl(2) 0.1578(3) 0.0400(2) 0.5660(2) 0.052(1) Uani d . 1.00 .
S(1) 0.5255(3) 0.3674(2) 0.5614(3) 0.047(1) Uani d . 1.00 .
S(2) 0.5460(3) 0.2895(2) 0.7224(2) 0.044(1) Uani d . 1.00 .
S(3) 0.6513(3) 0.1603(2) 0.6644(2) 0.045(1) Uani d . 1.00 .
S(4) 0.6266(3) 0.2321(3) 0.5047(2) 0.048(1) Uani d . 1.00 .
S(5) 0.4605(3) 0.1095(2) 0.7183(2) 0.041(1) Uani d . 1.00 .
S(6) 0.4160(2) 0.2133(2) 0.5747(2) 0.037(1) Uani d . 1.00 .
S(7) 0.2783(3) 0.2935(2) 0.6501(2) 0.047(1) Uani d . 1.00 .
S(8) 0.3214(3) 0.1879(2) 0.7923(2) 0.048(1) Uani d . 1.00 .
N(1) 0.6853(9) 0.3925(7) 0.5592(8) 0.045(5) Uani d . 1.00 .
N(2) 0.6570(8) 0.3932(6) 0.7165(7) 0.042(4) Uani d . 1.00 .
N(3) 0.7462(8) 0.2589(7) 0.7433(6) 0.037(4) Uani d . 1.00 .
N(4) 0.7742(7) 0.2598(7) 0.5881(7) 0.039(4) Uani d . 1.00 .
N(5) 0.3147(9) 0.0386(6) 0.6961(8) 0.044(4) Uani d . 1.00 .
N(6) 0.3404(7) 0.0862(6) 0.5531(7) 0.034(4) Uani d . 1.00 .
N(7) 0.2153(8) 0.1972(7) 0.5487(7) 0.040(4) Uani d . 1.00 .
N(8) 0.1862(8) 0.1529(6) 0.6942(6) 0.036(4) Uani d . 1.00 .
C(1) 0.605(1) 0.4051(9) 0.526(1) 0.051(6) Uani d . 1.00 .
C(2) 0.586(1) 0.4490(9) 0.4652(10) 0.054(6) Uani d . 1.00 .
C(3) 0.643(2) 0.4744(10) 0.431(1) 0.068(8) Uani d . 1.00 .
C(4) 0.726(1) 0.457(1) 0.464(1) 0.071(8) Uani d . 1.00 .
C(5) 0.746(1) 0.4165(9) 0.5255(10) 0.051(6) Uani d . 1.00 .
C(6) 0.624(2) 0.517(1) 0.364(1) 0.083(8) Uani d . 1.00 .
C(7) 0.590(1) 0.3692(9) 0.7457(9) 0.044(5) Uani d . 1.00 .
C(8) 0.560(1) 0.4116(9) 0.7989(9) 0.048(6) Uani d . 1.00 .
C(9) 0.595(1) 0.4751(9) 0.822(1) 0.054(6) Uani d . 1.00 .
C(10) 0.658(1) 0.5003(9) 0.7896(10) 0.061(7) Uani d . 1.00 .
C(11) 0.686(1) 0.4587(9) 0.7366(10) 0.054(6) Uani d . 1.00 .
C(12) 0.564(1) 0.5155(10) 0.880(1) 0.078(8) Uani d . 1.00 .
C(13) 0.7193(9) 0.1918(8) 0.7403(9) 0.038(5) Uani d . 1.00 .
C(14) 0.746(1) 0.1462(8) 0.7980(10) 0.046(5) Uani d . 1.00 .
C(15) 0.795(1) 0.166(1) 0.861(1) 0.058(7) Uani d . 1.00 .
C(16) 0.817(1) 0.236(1) 0.8664(9) 0.062(7) Uani d . 1.00 .
C(17) 0.793(1) 0.2801(9) 0.807(1) 0.051(6) Uani d . 1.00 .
C(18) 0.828(2) 0.118(1) 0.922(1) 0.098(9) Uani d . 1.00 .
C(19) 0.7305(10) 0.2295(9) 0.5261(9) 0.044(5) Uani d . 1.00 .
C(20) 0.774(1) 0.1951(9) 0.4762(9) 0.047(6) Uani d . 1.00 .
C(21) 0.859(1) 0.1920(9) 0.489(1) 0.053(6) Uani d . 1.00 .
C(22) 0.902(1) 0.2219(9) 0.554(1) 0.053(6) Uani d . 1.00 .
C(23) 0.859(1) 0.2531(9) 0.6012(9) 0.049(6) Uani d . 1.00 .
C(24) 0.905(1) 0.156(1) 0.437(1) 0.067(7) Uani d . 1.00 .
C(25) 0.3965(10) 0.0388(8) 0.7263(9) 0.038(5) Uani d . 1.00 .
C(26) 0.434(1) -0.0202(10) 0.763(1) 0.061(7) Uani d . 1.00 .
C(27) 0.388(1) -0.0795(10) 0.773(1) 0.068(7) Uani d . 1.00 .
C(28) 0.305(1) -0.077(1) 0.743(1) 0.073(8) Uani d . 1.00 .
C(29) 0.270(1) -0.018(1) 0.708(1) 0.056(6) Uani d . 1.00 .
C(30) 0.431(1) -0.144(1) 0.811(1) 0.109(10) Uani d . 1.00 .
C(31) 0.3956(10) 0.1298(8) 0.5313(8) 0.036(5) Uani d . 1.00 .
C(32) 0.4353(9) 0.1137(9) 0.4768(9) 0.039(5) Uani d . 1.00 .
C(33) 0.424(1) 0.0512(9) 0.4393(9) 0.046(5) Uani d . 1.00 .
C(34) 0.370(1) 0.0033(10) 0.464(1) 0.057(6) Uani d . 1.00 .
C(35) 0.331(1) 0.0226(7) 0.5200(9) 0.040(5) Uani d . 1.00 .
C(36) 0.461(1) 0.034(1) 0.377(1) 0.066(7) Uani d . 1.00 .
C(37) 0.2180(10) 0.2640(9) 0.5691(8) 0.040(5) Uani d . 1.00 .
C(38) 0.174(1) 0.3158(9) 0.5233(9) 0.056(6) Uani d . 1.00 .
C(39) 0.128(1) 0.298(1) 0.456(1) 0.067(7) Uani d . 1.00 .
C(40) 0.132(1) 0.229(1) 0.4337(10) 0.065(7) Uani d . 1.00 .
C(41) 0.174(1) 0.1816(10) 0.4805(10) 0.058(6) Uani d . 1.00 .
C(42) 0.079(2) 0.354(2) 0.406(1) 0.14(1) Uani d . 1.00 .
C(43) 0.2149(10) 0.1748(8) 0.7643(9) 0.041(5) Uani d . 1.00 .
C(44) 0.161(1) 0.1857(9) 0.8111(9) 0.049(6) Uani d . 1.00 .
C(45) 0.077(1) 0.1804(9) 0.7874(9) 0.049(6) Uani d . 1.00 .
C(46) 0.050(1) 0.162(1) 0.7166(9) 0.055(6) Uani d . 1.00 .
C(47) 0.1030(10) 0.1493(9) 0.6725(9) 0.044(5) Uani d . 1.00 .
C(48) 0.016(1) 0.194(1) 0.836(1) 0.091(9) Uani d . 1.00 .
H(1) 0.5275 0.4603 0.4461 0.0663 Uiso calc . 1.00 .
H(2) 0.8044 0.4036 0.5458 0.0622 Uiso calc . 1.00 .
H(3) 0.7710 0.4758 0.4417 0.0823 Uiso calc . 1.00 .
H(4) 0.5887 0.4915 0.3257 0.0955 Uiso calc . 1.00 .
H(5) 0.6720 0.5317 0.3480 0.0955 Uiso calc . 1.00 .
H(6) 0.5933 0.5593 0.3730 0.0955 Uiso calc . 1.00 .
H(7) 0.5135 0.3945 0.8198 0.0568 Uiso calc . 1.00 .
H(8) 0.6826 0.5462 0.8043 0.0718 Uiso calc . 1.00 .
H(9) 0.7292 0.4783 0.7121 0.0668 Uiso calc . 1.00 .
H(10) 0.5995 0.5560 0.8948 0.0922 Uiso calc . 1.00 .
H(11) 0.5094 0.5350 0.8596 0.0922 Uiso calc . 1.00 .
H(12) 0.5608 0.4881 0.9201 0.0922 Uiso calc . 1.00 .
H(13) 0.7279 0.0968 0.7927 0.0560 Uiso calc . 1.00 .
H(14) 0.8579 0.2613 0.9062 0.0587 Uiso calc . 1.00 .
H(15) 0.8113 0.3294 0.8115 0.0619 Uiso calc . 1.00 .
H(16) 0.7883 0.0783 0.9234 0.1145 Uiso calc . 1.00 .
H(17) 0.8397 0.1383 0.9675 0.1145 Uiso calc . 1.00 .
H(18) 0.8780 0.0932 0.9132 0.1145 Uiso calc . 1.00 .
H(19) 0.7419 0.1734 0.4317 0.0612 Uiso calc . 1.00 .
H(20) 0.9631 0.2213 0.5658 0.0658 Uiso calc . 1.00 .
H(21) 0.8907 0.2712 0.6474 0.0557 Uiso calc . 1.00 .
H(22) 0.9496 0.1884 0.4272 0.0886 Uiso calc . 1.00 .
H(23) 0.9366 0.1157 0.4617 0.0886 Uiso calc . 1.00 .
H(24) 0.8732 0.1425 0.3944 0.0886 Uiso calc . 1.00 .
H(25) 0.4930 -0.0201 0.7829 0.0742 Uiso calc . 1.00 .
H(26) 0.2701 -0.1184 0.7484 0.0842 Uiso calc . 1.00 .
H(27) 0.2105 -0.0163 0.6902 0.0648 Uiso calc . 1.00 .
H(28) 0.4719 -0.1621 0.7854 0.1161 Uiso calc . 1.00 .
H(29) 0.3928 -0.1814 0.8146 0.1161 Uiso calc . 1.00 .
H(30) 0.4592 -0.1324 0.8599 0.1161 Uiso calc . 1.00 .
H(31) 0.4742 0.1482 0.4634 0.0465 Uiso calc . 1.00 .
H(32) 0.3601 -0.0439 0.4421 0.0687 Uiso calc . 1.00 .
H(33) 0.2943 -0.0113 0.5372 0.0472 Uiso calc . 1.00 .
H(34) 0.4775 0.0776 0.3551 0.0780 Uiso calc . 1.00 .
H(35) 0.5073 0.0050 0.3888 0.0780 Uiso calc . 1.00 .
H(36) 0.4204 0.0120 0.3387 0.0780 Uiso calc . 1.00 .
H(37) 0.1742 0.3648 0.5400 0.0656 Uiso calc . 1.00 .
H(38) 0.1034 0.2142 0.3848 0.0736 Uiso calc . 1.00 .
H(39) 0.1765 0.1322 0.4633 0.0705 Uiso calc . 1.00 .
H(40) 0.1127 0.3906 0.3929 0.1439 Uiso calc . 1.00 .
H(41) 0.0493 0.3331 0.3597 0.1439 Uiso calc . 1.00 .
H(42) 0.0364 0.3753 0.4277 0.1439 Uiso calc . 1.00 .
H(43) 0.1855 0.1986 0.8743 0.0587 Uiso calc . 1.00 .
H(44) -0.0101 0.1565 0.6974 0.0657 Uiso calc . 1.00 .
H(45) 0.0800 0.1373 0.6218 0.0522 Uiso calc . 1.00 .
H(46) -0.0249 0.1560 0.8322 0.1088 Uiso calc . 1.00 .
H(47) -0.0168 0.2366 0.8207 0.1088 Uiso calc . 1.00 .
H(48) 0.0408 0.1993 0.8855 0.1088 Uiso calc . 1.00 .

loop_
_atom_type_symbol
_atom_type_oxidation_number
_atom_type_number_in_cell
_atom_type_scat_dispersion_real
_atom_type_scat_dispersion_imag
_atom_type_scat_source
C 0 192 0.003 0.002
;International Tables for Crystallography
(1992, Vol. C, Tables 4.2.6.8 and 6.1.1.1)
;
H 0 192 0.000 0.000
;International Tables for Crystallography
(1992, Vol. C, Table 6.1.1.2)
;
N 0 32 0.006 0.003
;International Tables for Crystallography
(1992, Vol. C, Tables 4.2.6.8 and 6.1.1.1)
;
S 0 32 0.125 0.123
;International Tables for Crystallography
(1992, Vol. C, Tables 4.2.6.8 and 6.1.1.1)
;
Cl 0 8 0.148 0.159
;International Tables for Crystallography
(1992, Vol. C, Tables 4.2.6.8 and 6.1.1.1)
;
Cr 0 8 0.321 0.624
;International Tables for Crystallography
(1992, Vol. C, Tables 4.2.6.8 and 6.1.1.1)
;
Pt 0 8 -1.703 8.390
;International Tables for Crystallography
(1992, Vol. C, Tables 4.2.6.8 and 6.1.1.1)
;

loop_
_geom_angle_atom_site_label_1
_geom_angle_atom_site_label_2
_geom_angle_atom_site_label_3
_geom_angle
_geom_angle_site_symmetry_1
_geom_angle_site_symmetry_2
_geom_angle_site_symmetry_3
_geom_angle_publ_flag
Cr(1) Pt(1) S(1) 88.2(1) 1_555 1_555 1_555 yes
Cr(1) Pt(1) S(2) 89.9(1) 1_555 1_555 1_555 yes
Cr(1) Pt(1) S(3) 88.9(1) 1_555 1_555 1_555 yes
Cr(1) Pt(1) S(4) 89.9(1) 1_555 1_555 1_555 yes
S(1) Pt(1) S(2) 90.2(2) 1_555 1_555 1_555 yes
S(1) Pt(1) S(3) 177.1(2) 1_555 1_555 1_555 yes
S(1) Pt(1) S(4) 91.5(2) 1_555 1_555 1_555 yes
S(2) Pt(1) S(3) 90.4(2) 1_555 1_555 1_555 yes
S(2) Pt(1) S(4) 178.3(2) 1_555 1_555 1_555 yes
S(3) Pt(1) S(4) 87.9(2) 1_555 1_555 1_555 yes
Cr(2) Pt(2) S(5) 90.4(1) 1_555 1_555 1_555 yes
Cr(2) Pt(2) S(6) 89.1(1) 1_555 1_555 1_555 yes
Cr(2) Pt(2) S(7) 89.7(1) 1_555 1_555 1_555 yes
Cr(2) Pt(2) S(8) 89.9(1) 1_555 1_555 1_555 yes
S(5) Pt(2) S(6) 90.5(2) 1_555 1_555 1_555 yes
S(5) Pt(2) S(7) 179.9(2) 1_555 1_555 1_555 yes
S(5) Pt(2) S(8) 89.5(2) 1_555 1_555 1_555 yes
S(6) Pt(2) S(7) 89.5(2) 1_555 1_555 1_555 yes
S(6) Pt(2) S(8) 179.0(1) 1_555 1_555 1_555 yes
S(7) Pt(2) S(8) 90.4(2) 1_555 1_555 1_555 yes
Pt(1) Cr(1) Cl(1) 179.1(2) 1_555 1_555 1_555 yes
Pt(1) Cr(1) N(1) 88.4(4) 1_555 1_555 1_555 yes
Pt(1) Cr(1) N(2) 88.8(4) 1_555 1_555 1_555 yes
Pt(1) Cr(1) N(3) 88.4(3) 1_555 1_555 1_555 yes
Pt(1) Cr(1) N(4) 88.5(3) 1_555 1_555 1_555 yes
Cl(1) Cr(1) N(1) 91.1(4) 1_555 1_555 1_555 yes
Cl(1) Cr(1) N(2) 90.5(4) 1_555 1_555 1_555 yes
Cl(1) Cr(1) N(3) 92.1(4) 1_555 1_555 1_555 yes
Cl(1) Cr(1) N(4) 92.3(4) 1_555 1_555 1_555 yes
N(1) Cr(1) N(2) 93.4(5) 1_555 1_555 1_555 yes
N(1) Cr(1) N(3) 176.3(5) 1_555 1_555 1_555 yes
N(1) Cr(1) N(4) 86.7(5) 1_555 1_555 1_555 yes
N(2) Cr(1) N(3) 88.4(5) 1_555 1_555 1_555 yes
N(2) Cr(1) N(4) 177.3(5) 1_555 1_555 1_555 yes
N(3) Cr(1) N(4) 91.3(5) 1_555 1_555 1_555 yes
Pt(2) Cr(2) Cl(2) 178.1(2) 1_555 1_555 1_555 yes
Pt(2) Cr(2) N(5) 89.1(4) 1_555 1_555 1_555 yes
Pt(2) Cr(2) N(6) 89.6(3) 1_555 1_555 1_555 yes
Pt(2) Cr(2) N(7) 88.3(4) 1_555 1_555 1_555 yes
Pt(2) Cr(2) N(8) 87.3(3) 1_555 1_555 1_555 yes
Cl(2) Cr(2) N(5) 91.7(4) 1_555 1_555 1_555 yes
Cl(2) Cr(2) N(6) 92.1(4) 1_555 1_555 1_555 yes
Cl(2) Cr(2) N(7) 90.9(4) 1_555 1_555 1_555 yes
Cl(2) Cr(2) N(8) 91.0(3) 1_555 1_555 1_555 yes
N(5) Cr(2) N(6) 89.0(5) 1_555 1_555 1_555 yes
N(5) Cr(2) N(7) 176.8(5) 1_555 1_555 1_555 yes
N(5) Cr(2) N(8) 92.0(5) 1_555 1_555 1_555 yes
N(6) Cr(2) N(7) 89.1(5) 1_555 1_555 1_555 yes
N(6) Cr(2) N(8) 176.7(5) 1_555 1_555 1_555 yes
N(7) Cr(2) N(8) 89.8(5) 1_555 1_555 1_555 yes
Pt(1) S(1) C(1) 102.5(6) 1_555 1_555 1_555 yes
Pt(1) S(2) C(7) 104.2(6) 1_555 1_555 1_555 yes
Pt(1) S(3) C(13) 103.2(6) 1_555 1_555 1_555 yes
Pt(1) S(4) C(19) 105.1(6) 1_555 1_555 1_555 yes
Pt(2) S(5) C(25) 103.7(5) 1_555 1_555 1_555 yes
Pt(2) S(6) C(31) 104.3(5) 1_555 1_555 1_555 yes
Pt(2) S(7) C(37) 103.1(6) 1_555 1_555 1_555 yes
Pt(2) S(8) C(43) 104.4(6) 1_555 1_555 1_555 yes
Cr(1) N(1) C(1) 122(1) 1_555 1_555 1_555 yes
Cr(1) N(1) C(5) 119(1) 1_555 1_555 1_555 yes
C(1) N(1) C(5) 117(1) 1_555 1_555 1_555 yes
Cr(1) N(2) C(7) 122(1) 1_555 1_555 1_555 yes
Cr(1) N(2) C(11) 120(1) 1_555 1_555 1_555 yes
C(7) N(2) C(11) 116(1) 1_555 1_555 1_555 yes
Cr(1) N(3) C(13) 122.4(10) 1_555 1_555 1_555 yes
Cr(1) N(3) C(17) 121(1) 1_555 1_555 1_555 yes
C(13) N(3) C(17) 116(1) 1_555 1_555 1_555 yes
Cr(1) N(4) C(19) 121(1) 1_555 1_555 1_555 yes
Cr(1) N(4) C(23) 119(1) 1_555 1_555 1_555 yes
C(19) N(4) C(23) 117(1) 1_555 1_555 1_555 yes
Cr(2) N(5) C(25) 121(1) 1_555 1_555 1_555 yes
Cr(2) N(5) C(29) 120(1) 1_555 1_555 1_555 yes
C(25) N(5) C(29) 117(1) 1_555 1_555 1_555 yes
Cr(2) N(6) C(31) 123(1) 1_555 1_555 1_555 yes
Cr(2) N(6) C(35) 119(1) 1_555 1_555 1_555 yes
C(31) N(6) C(35) 115(1) 1_555 1_555 1_555 yes
Cr(2) N(7) C(37) 121.4(10) 1_555 1_555 1_555 yes
Cr(2) N(7) C(41) 120(1) 1_555 1_555 1_555 yes
C(37) N(7) C(41) 117(1) 1_555 1_555 1_555 yes
Cr(2) N(8) C(43) 124(1) 1_555 1_555 1_555 yes
Cr(2) N(8) C(47) 118(1) 1_555 1_555 1_555 yes
C(43) N(8) C(47) 116(1) 1_555 1_555 1_555 yes
S(1) C(1) N(1) 119(1) 1_555 1_555 1_555 yes
S(1) C(1) C(2) 119(1) 1_555 1_555 1_555 yes
N(1) C(1) C(2) 121(1) 1_555 1_555 1_555 yes
C(1) C(2) C(3) 122(1) 1_555 1_555 1_555 yes
C(1) C(2) H(1) 118(1) 1_555 1_555 1_555 no
C(3) C(2) H(1) 118(1) 1_555 1_555 1_555 no
C(2) C(3) C(4) 115(1) 1_555 1_555 1_555 yes
C(2) C(3) C(6) 123(2) 1_555 1_555 1_555 yes
C(4) C(3) C(6) 121(2) 1_555 1_555 1_555 yes
C(3) C(4) C(5) 122(1) 1_555 1_555 1_555 yes
C(3) C(4) H(3) 118(2) 1_555 1_555 1_555 no
C(5) C(4) H(3) 119(2) 1_555 1_555 1_555 no
N(1) C(5) C(4) 120(1) 1_555 1_555 1_555 yes
N(1) C(5) H(2) 119(1) 1_555 1_555 1_555 no
C(4) C(5) H(2) 120(1) 1_555 1_555 1_555 no
C(3) C(6) H(4) 111(1) 1_555 1_555 1_555 no
C(3) C(6) H(5) 112(2) 1_555 1_555 1_555 no
C(3) C(6) H(6) 109(1) 1_555 1_555 1_555 no
H(4) C(6) H(5) 109(2) 1_555 1_555 1_555 no
H(4) C(6) H(6) 106(2) 1_555 1_555 1_555 no
H(5) C(6) H(6) 106(1) 1_555 1_555 1_555 no
S(2) C(7) N(2) 121(1) 1_555 1_555 1_555 yes
S(2) C(7) C(8) 119(1) 1_555 1_555 1_555 yes
N(2) C(7) C(8) 119(1) 1_555 1_555 1_555 yes
C(7) C(8) C(9) 121(1) 1_555 1_555 1_555 yes
C(7) C(8) H(7) 119(1) 1_555 1_555 1_555 no
C(9) C(8) H(7) 119(1) 1_555 1_555 1_555 no
C(8) C(9) C(10) 118(1) 1_555 1_555 1_555 yes
C(8) C(9) C(12) 119(1) 1_555 1_555 1_555 yes
C(10) C(9) C(12) 122(1) 1_555 1_555 1_555 yes
C(9) C(10) C(11) 119(1) 1_555 1_555 1_555 yes
C(9) C(10) H(8) 119(1) 1_555 1_555 1_555 no
C(11) C(10) H(8) 121(2) 1_555 1_555 1_555 no
N(2) C(11) C(10) 123(1) 1_555 1_555 1_555 yes
N(2) C(11) H(9) 117(1) 1_555 1_555 1_555 no
C(10) C(11) H(9) 118(1) 1_555 1_555 1_555 no
C(9) C(12) H(10) 109(2) 1_555 1_555 1_555 no
C(9) C(12) H(11) 109(1) 1_555 1_555 1_555 no
C(9) C(12) H(12) 112(1) 1_555 1_555 1_555 no
H(10) C(12) H(11) 105(1) 1_555 1_555 1_555 no
H(10) C(12) H(12) 109(1) 1_555 1_555 1_555 no
H(11) C(12) H(12) 109(2) 1_555 1_555 1_555 no
S(3) C(13) N(3) 121(1) 1_555 1_555 1_555 yes
S(3) C(13) C(14) 118(1) 1_555 1_555 1_555 yes
N(3) C(13) C(14) 120(1) 1_555 1_555 1_555 yes
C(13) C(14) C(15) 123(1) 1_555 1_555 1_555 yes
C(13) C(14) H(13) 118(1) 1_555 1_555 1_555 no
C(15) C(14) H(13) 118(1) 1_555 1_555 1_555 no
C(14) C(15) C(16) 115(1) 1_555 1_555 1_555 yes
C(14) C(15) C(18) 125(2) 1_555 1_555 1_555 yes
C(16) C(15) C(18) 119(1) 1_555 1_555 1_555 yes
C(15) C(16) C(17) 119(1) 1_555 1_555 1_555 yes
C(15) C(16) H(14) 129(1) 1_555 1_555 1_555 no
C(17) C(16) H(14) 109(2) 1_555 1_555 1_555 no
N(3) C(17) C(16) 123(1) 1_555 1_555 1_555 yes
N(3) C(17) H(15) 118(1) 1_555 1_555 1_555 no
C(16) C(17) H(15) 118(1) 1_555 1_555 1_555 no
C(15) C(18) H(16) 109(1) 1_555 1_555 1_555 no
C(15) C(18) H(17) 116(2) 1_555 1_555 1_555 no
C(15) C(18) H(18) 110(2) 1_555 1_555 1_555 no
H(16) C(18) H(17) 108(2) 1_555 1_555 1_555 no
H(16) C(18) H(18) 102(2) 1_555 1_555 1_555 no
H(17) C(18) H(18) 109(2) 1_555 1_555 1_555 no
S(4) C(19) N(4) 122(1) 1_555 1_555 1_555 yes
S(4) C(19) C(20) 118(1) 1_555 1_555 1_555 yes
N(4) C(19) C(20) 119(1) 1_555 1_555 1_555 yes
C(19) C(20) C(21) 121(1) 1_555 1_555 1_555 yes
C(19) C(20) H(19) 118(1) 1_555 1_555 1_555 no
C(21) C(20) H(19) 119(1) 1_555 1_555 1_555 no
C(20) C(21) C(22) 117(1) 1_555 1_555 1_555 yes
C(20) C(21) C(24) 122(1) 1_555 1_555 1_555 yes
C(22) C(21) C(24) 120(1) 1_555 1_555 1_555 yes
C(21) C(22) C(23) 119(1) 1_555 1_555 1_555 yes
C(21) C(22) H(20) 120(1) 1_555 1_555 1_555 no
C(23) C(22) H(20) 119(1) 1_555 1_555 1_555 no
N(4) C(23) C(22) 123(1) 1_555 1_555 1_555 yes
N(4) C(23) H(21) 117(1) 1_555 1_555 1_555 no
C(22) C(23) H(21) 118(1) 1_555 1_555 1_555 no
C(21) C(24) H(22) 109(1) 1_555 1_555 1_555 no
C(21) C(24) H(23) 109(1) 1_555 1_555 1_555 no
C(21) C(24) H(24) 114(1) 1_555 1_555 1_555 no
H(22) C(24) H(23) 103(1) 1_555 1_555 1_555 no
H(22) C(24) H(24) 109(1) 1_555 1_555 1_555 no
H(23) C(24) H(24) 110(2) 1_555 1_555 1_555 no
S(5) C(25) N(5) 122(1) 1_555 1_555 1_555 yes
S(5) C(25) C(26) 116(1) 1_555 1_555 1_555 yes
N(5) C(25) C(26) 120(1) 1_555 1_555 1_555 yes
C(25) C(26) C(27) 121(1) 1_555 1_555 1_555 yes
C(25) C(26) H(25) 119(1) 1_555 1_555 1_555 no
C(27) C(26) H(25) 118(1) 1_555 1_555 1_555 no
C(26) C(27) C(28) 116(1) 1_555 1_555 1_555 yes
C(26) C(27) C(30) 120(2) 1_555 1_555 1_555 yes
C(28) C(27) C(30) 122(1) 1_555 1_555 1_555 yes
C(27) C(28) C(29) 120(1) 1_555 1_555 1_555 yes
C(27) C(28) H(26) 119(2) 1_555 1_555 1_555 no
C(29) C(28) H(26) 119(2) 1_555 1_555 1_555 no
N(5) C(29) C(28) 123(1) 1_555 1_555 1_555 yes
N(5) C(29) H(27) 117(1) 1_555 1_555 1_555 no
C(28) C(29) H(27) 119(1) 1_555 1_555 1_555 no
C(27) C(30) H(28) 111(1) 1_555 1_555 1_555 no
C(27) C(30) H(29) 112(2) 1_555 1_555 1_555 no
C(27) C(30) H(30) 110(2) 1_555 1_555 1_555 no
H(28) C(30) H(29) 108(2) 1_555 1_555 1_555 no
H(28) C(30) H(30) 106(2) 1_555 1_555 1_555 no
H(29) C(30) H(30) 107(2) 1_555 1_555 1_555 no
S(6) C(31) N(6) 118(1) 1_555 1_555 1_555 yes
S(6) C(31) C(32) 118(1) 1_555 1_555 1_555 yes
N(6) C(31) C(32) 123(1) 1_555 1_555 1_555 yes
C(31) C(32) C(33) 123(1) 1_555 1_555 1_555 yes
C(31) C(32) H(31) 118(1) 1_555 1_555 1_555 no
C(33) C(32) H(31) 118(1) 1_555 1_555 1_555 no
C(32) C(33) C(34) 114(1) 1_555 1_555 1_555 yes
C(32) C(33) C(36) 124(1) 1_555 1_555 1_555 yes
C(34) C(33) C(36) 121(1) 1_555 1_555 1_555 yes
C(33) C(34) C(35) 119(1) 1_555 1_555 1_555 yes
C(33) C(34) H(32) 120(1) 1_555 1_555 1_555 no
C(35) C(34) H(32) 119(1) 1_555 1_555 1_555 no
N(6) C(35) C(34) 123(1) 1_555 1_555 1_555 yes
N(6) C(35) H(33) 117(1) 1_555 1_555 1_555 no
C(34) C(35) H(33) 118(1) 1_555 1_555 1_555 no
C(33) C(36) H(34) 109(1) 1_555 1_555 1_555 no
C(33) C(36) H(35) 112(1) 1_555 1_555 1_555 no
C(33) C(36) H(36) 109(1) 1_555 1_555 1_555 no
H(34) C(36) H(35) 109(2) 1_555 1_555 1_555 no
H(34) C(36) H(36) 105(1) 1_555 1_555 1_555 no
H(35) C(36) H(36) 109(1) 1_555 1_555 1_555 no
S(7) C(37) N(7) 122(1) 1_555 1_555 1_555 yes
S(7) C(37) C(38) 116(1) 1_555 1_555 1_555 yes
N(7) C(37) C(38) 120(1) 1_555 1_555 1_555 yes
C(37) C(38) C(39) 120(1) 1_555 1_555 1_555 yes
C(37) C(38) H(37) 119(1) 1_555 1_555 1_555 no
C(39) C(38) H(37) 119(1) 1_555 1_555 1_555 no
C(38) C(39) C(40) 117(1) 1_555 1_555 1_555 yes
C(38) C(39) C(42) 120(2) 1_555 1_555 1_555 yes
C(40) C(39) C(42) 121(2) 1_555 1_555 1_555 yes
C(39) C(40) C(41) 119(1) 1_555 1_555 1_555 yes
C(39) C(40) H(38) 121(2) 1_555 1_555 1_555 no
C(41) C(40) H(38) 119(2) 1_555 1_555 1_555 no
N(7) C(41) C(40) 124(1) 1_555 1_555 1_555 yes
N(7) C(41) H(39) 118(1) 1_555 1_555 1_555 no
C(40) C(41) H(39) 117(1) 1_555 1_555 1_555 no
C(39) C(42) H(40) 112(2) 1_555 1_555 1_555 no
C(39) C(42) H(41) 110(2) 1_555 1_555 1_555 no
C(39) C(42) H(42) 111(2) 1_555 1_555 1_555 no
H(40) C(42) H(41) 106(2) 1_555 1_555 1_555 no
H(40) C(42) H(42) 108(2) 1_555 1_555 1_555 no
H(41) C(42) H(42) 105(2) 1_555 1_555 1_555 no
S(8) C(43) N(8) 117(1) 1_555 1_555 1_555 yes
S(8) C(43) C(44) 121(1) 1_555 1_555 1_555 yes
N(8) C(43) C(44) 120(1) 1_555 1_555 1_555 yes
C(43) C(44) C(45) 121(1) 1_555 1_555 1_555 yes
C(43) C(44) H(43) 121(1) 1_555 1_555 1_555 no
C(45) C(44) H(43) 117(1) 1_555 1_555 1_555 no
C(44) C(45) C(46) 116(1) 1_555 1_555 1_555 yes
C(44) C(45) C(48) 123(1) 1_555 1_555 1_555 yes
C(46) C(45) C(48) 119(1) 1_555 1_555 1_555 yes
C(45) C(46) C(47) 121(1) 1_555 1_555 1_555 yes
C(45) C(46) H(44) 119(1) 1_555 1_555 1_555 no
C(47) C(46) H(44) 119(1) 1_555 1_555 1_555 no
N(8) C(47) C(46) 123(1) 1_555 1_555 1_555 yes
N(8) C(47) H(45) 118(1) 1_555 1_555 1_555 no
C(46) C(47) H(45) 117(1) 1_555 1_555 1_555 no
C(45) C(48) H(46) 111(1) 1_555 1_555 1_555 no
C(45) C(48) H(47) 111(2) 1_555 1_555 1_555 no
C(45) C(48) H(48) 113(1) 1_555 1_555 1_555 no
H(46) C(48) H(47) 104(1) 1_555 1_555 1_555 no
H(46) C(48) H(48) 107(2) 1_555 1_555 1_555 no
H(47) C(48) H(48) 107(2) 1_555 1_555 1_555 no

loop_
_geom_bond_atom_site_label_1
_geom_bond_atom_site_label_2
_geom_bond_distance
_geom_bond_site_symmetry_1
_geom_bond_site_symmetry_2
_geom_bond_publ_flag
Pt(1) Cr(1) 2.501(3) 1_555 1_555 yes
Pt(1) S(1) 2.341(4) 1_555 1_555 yes
Pt(1) S(2) 2.326(4) 1_555 1_555 yes
Pt(1) S(3) 2.329(4) 1_555 1_555 yes
Pt(1) S(4) 2.322(4) 1_555 1_555 yes
Pt(2) Cr(2) 2.497(2) 1_555 1_555 yes
Pt(2) S(5) 2.300(4) 1_555 1_555 yes
Pt(2) S(6) 2.331(4) 1_555 1_555 yes
Pt(2) S(7) 2.309(4) 1_555 1_555 yes
Pt(2) S(8) 2.325(5) 1_555 1_555 yes
Cr(1) Cl(1) 2.348(5) 1_555 1_555 yes
Cr(1) N(1) 2.12(1) 1_555 1_555 yes
Cr(1) N(2) 2.09(1) 1_555 1_555 yes
Cr(1) N(3) 2.11(1) 1_555 1_555 yes
Cr(1) N(4) 2.11(1) 1_555 1_555 yes
Cr(2) Cl(2) 2.332(5) 1_555 1_555 yes
Cr(2) N(5) 2.09(1) 1_555 1_555 yes
Cr(2) N(6) 2.08(1) 1_555 1_555 yes
Cr(2) N(7) 2.10(1) 1_555 1_555 yes
Cr(2) N(8) 2.11(1) 1_555 1_555 yes
S(1) C(1) 1.73(2) 1_555 1_555 yes
S(2) C(7) 1.69(2) 1_555 1_555 yes
S(3) C(13) 1.73(2) 1_555 1_555 yes
S(4) C(19) 1.68(2) 1_555 1_555 yes
S(5) C(25) 1.73(2) 1_555 1_555 yes
S(6) C(31) 1.78(2) 1_555 1_555 yes
S(7) C(37) 1.73(2) 1_555 1_555 yes
S(8) C(43) 1.75(2) 1_555 1_555 yes
N(1) C(1) 1.36(2) 1_555 1_555 yes
N(1) C(5) 1.36(2) 1_555 1_555 yes
N(2) C(7) 1.40(2) 1_555 1_555 yes
N(2) C(11) 1.36(2) 1_555 1_555 yes
N(3) C(13) 1.34(2) 1_555 1_555 yes
N(3) C(17) 1.34(2) 1_555 1_555 yes
N(4) C(19) 1.36(2) 1_555 1_555 yes
N(4) C(23) 1.38(2) 1_555 1_555 yes
N(5) C(25) 1.35(2) 1_555 1_555 yes
N(5) C(29) 1.34(2) 1_555 1_555 yes
N(6) C(31) 1.35(2) 1_555 1_555 yes
N(6) C(35) 1.35(2) 1_555 1_555 yes
N(7) C(37) 1.32(2) 1_555 1_555 yes
N(7) C(41) 1.35(2) 1_555 1_555 yes
N(8) C(43) 1.36(2) 1_555 1_555 yes
N(8) C(47) 1.35(2) 1_555 1_555 yes
C(1) C(2) 1.40(2) 1_555 1_555 yes
C(2) C(3) 1.33(3) 1_555 1_555 yes
C(3) C(4) 1.43(3) 1_555 1_555 yes
C(3) C(6) 1.46(3) 1_555 1_555 yes
C(4) C(5) 1.37(3) 1_555 1_555 yes
C(7) C(8) 1.44(2) 1_555 1_555 yes
C(8) C(9) 1.37(2) 1_555 1_555 yes
C(9) C(10) 1.37(3) 1_555 1_555 yes
C(9) C(12) 1.50(2) 1_555 1_555 yes
C(10) C(11) 1.41(2) 1_555 1_555 yes
C(13) C(14) 1.39(2) 1_555 1_555 yes
C(14) C(15) 1.34(2) 1_555 1_555 yes
C(15) C(16) 1.37(3) 1_555 1_555 yes
C(15) C(18) 1.47(3) 1_555 1_555 yes
C(16) C(17) 1.39(2) 1_555 1_555 yes
C(19) C(20) 1.44(2) 1_555 1_555 yes
C(20) C(21) 1.37(2) 1_555 1_555 yes
C(21) C(22) 1.39(2) 1_555 1_555 yes
C(21) C(24) 1.51(2) 1_555 1_555 yes
C(22) C(23) 1.37(2) 1_555 1_555 yes
C(25) C(26) 1.39(2) 1_555 1_555 yes
C(26) C(27) 1.38(2) 1_555 1_555 yes
C(27) C(28) 1.37(3) 1_555 1_555 yes
C(27) C(30) 1.51(2) 1_555 1_555 yes
C(28) C(29) 1.37(2) 1_555 1_555 yes
C(31) C(32) 1.35(2) 1_555 1_555 yes
C(32) C(33) 1.37(2) 1_555 1_555 yes
C(33) C(34) 1.41(2) 1_555 1_555 yes
C(33) C(36) 1.46(2) 1_555 1_555 yes
C(34) C(35) 1.38(2) 1_555 1_555 yes
C(37) C(38) 1.41(2) 1_555 1_555 yes
C(38) C(39) 1.37(2) 1_555 1_555 yes
C(39) C(40) 1.37(3) 1_555 1_555 yes
C(39) C(42) 1.54(3) 1_555 1_555 yes
C(40) C(41) 1.36(2) 1_555 1_555 yes
C(43) C(44) 1.38(2) 1_555 1_555 yes
C(44) C(45) 1.37(2) 1_555 1_555 yes
C(45) C(46) 1.36(2) 1_555 1_555 yes
C(45) C(48) 1.50(2) 1_555 1_555 yes
C(46) C(47) 1.33(2) 1_555 1_555 yes

loop_
_geom_contact_atom_site_label_1
_geom_contact_atom_site_label_2
_geom_contact_distance
_geom_contact_site_symmetry_1
_geom_contact_site_symmetry_2
_geom_contact_publ_flag
Pt(1) Cr(1) 2.501(3) 1_555 1_555 ?
Pt(1) S(6) 2.888(4) 1_555 1_555 ?
Pt(2) S(2) 3.304(4) 1_555 1_555 ?
S(1) S(6) 3.465(6) 1_555 1_555 ?
S(2) S(6) 3.455(6) 1_555 1_555 ?
S(7) C(28) 3.59(2) 1_555 2_556 ?
C(16) C(48) 3.53(3) 1_555 1_655 ?
C(16) C(40) 3.58(3) 1_555 4_555 ?
C(25) C(36) 3.58(2) 1_555 3_656 ?
C(26) C(36) 3.41(3) 1_555 3_656 ?
C(33) C(33) 3.59(3) 1_555 3_656 ?
